data_7706768
loop_
_publ_author_name
'Smith, Danielle E.'
'Levason, William'
'Powell, James'
'Reid, Gillian'

_publ_section_title
;
 Synthesis, properties and structural features of molybdenum(v) oxide
 trichloride complexes with neutral chalcogenoether ligands.
;
_journal_issue 12
_journal_name_full 'Dalton transactions (Cambridge, England : 2003)'
_journal_page_first 4380
_journal_page_last 4389
_journal_paper_doi 10.1039/d1dt00038a
_journal_volume 50
_journal_year 2021
_chemical_formula_moiety 'C6 H16 Cl3 Mo O P2'
_chemical_formula_sum 'C6 H16 Cl3 Mo O P2'
_chemical_formula_weight 368.42
_chemical_name_systematic MoOCl3(dmpe)
_chemical_properties_physical Air-sensitive,Moisture-sensitive,Hygroscopic
_space_group_crystal_system monoclinic
_space_group_IT_number 14
_space_group_name_Hall '-P 2yn'
_space_group_name_H-M_alt 'P 1 21/n 1'
_atom_sites_solution_hydrogens geom
_atom_sites_solution_primary dual
_audit_creation_date 2020-05-10
_audit_creation_method
;
Olex2 1.2
(compiled 2018.05.29 svn.r3508 for OlexSys, GUI svn.r5506)
;
_audit_update_record
;
2020-12-16 deposited with the CCDC.	2021-02-26 downloaded from the CCDC.
;
_cell_angle_alpha 90
_cell_angle_beta 93.989(2)
_cell_angle_gamma 90
_cell_formula_units_Z 8
_cell_length_a 7.37160(10)
_cell_length_b 29.8674(6)
_cell_length_c 12.4489(2)
_cell_measurement_reflns_used 30241
_cell_measurement_temperature 293(2)
_cell_measurement_theta_max 32.8010
_cell_measurement_theta_min 2.1310
_cell_volume 2734.24(8)
_computing_cell_refinement 'CrysAlisPro 1.171.39.46 (Rigaku OD, 2018)'
_computing_data_collection 'CrysAlisPro 1.171.39.46 (Rigaku OD, 2018)'
_computing_data_reduction 'CrysAlisPro 1.171.39.46 (Rigaku OD, 2018)'
_computing_molecular_graphics 'Olex2 (Dolomanov et al., 2009)'
_computing_publication_material 'Olex2 (Dolomanov et al., 2009)'
_computing_structure_refinement 'ShelXL (Sheldrick, 2015)'
_computing_structure_solution 'ShelXT (Sheldrick, 2015)'
_diffrn_ambient_temperature 100
_diffrn_detector 'CCD plate'
_diffrn_measured_fraction_theta_full 0.993
_diffrn_measured_fraction_theta_max 0.787
_diffrn_measurement_details
;
List of Runs (angles in degrees, time in seconds):

  # Type    Start    End  Width  t~exp~   \w     \q     \k     \f   Frames
#--------------------------------------------------------------------------
  1  \w    -98.00  21.32   0.38    1.07    --   -8.30 -60.00  30.00  314
  2  \w    -98.00  20.18   0.38    1.07    --   -8.30 -57.00 150.00  311
  3  \w    -98.00  21.32   0.38    1.07    --   -8.30 -60.00 -90.00  314
  4  \w    -98.00  80.22   0.38    1.07    --   -8.30   0.00   0.00  469
  5  \w    -39.00  43.08   0.38    1.07    --   -8.30  38.00  30.00  216
  6  \w    -38.00  80.18   0.38    1.07    --   -8.30  57.00 120.00  311
;
_diffrn_measurement_device 'four-circle diffractometer'
_diffrn_measurement_device_type 'XtaLAB AFC12 (RCD3): Kappa single'
_diffrn_measurement_method '\w scans'
_diffrn_orient_matrix_type 'CrysAlisPro convention (1999,Acta A55,543-557)'
_diffrn_orient_matrix_UB_11 -0.0041237000
_diffrn_orient_matrix_UB_12 -0.0039418000
_diffrn_orient_matrix_UB_13 0.0559725000
_diffrn_orient_matrix_UB_21 0.0846703000
_diffrn_orient_matrix_UB_22 -0.0113518000
_diffrn_orient_matrix_UB_23 0.0010796000
_diffrn_orient_matrix_UB_31 0.0460551000
_diffrn_orient_matrix_UB_32 0.0204752000
_diffrn_orient_matrix_UB_33 0.0113462000
_diffrn_radiation_monochromator mirror
_diffrn_radiation_probe x-ray
_diffrn_radiation_type MoK\a
_diffrn_radiation_wavelength 0.71073
_diffrn_reflns_av_R_equivalents 0.0532
_diffrn_reflns_av_unetI/netI 0.0470
_diffrn_reflns_Laue_measured_fraction_full 0.993
_diffrn_reflns_Laue_measured_fraction_max 0.787
_diffrn_reflns_limit_h_max 9
_diffrn_reflns_limit_h_min -10
_diffrn_reflns_limit_k_max 41
_diffrn_reflns_limit_k_min -38
_diffrn_reflns_limit_l_max 19
_diffrn_reflns_limit_l_min -17
_diffrn_reflns_number 24936
_diffrn_reflns_point_group_measured_fraction_full 0.993
_diffrn_reflns_point_group_measured_fraction_max 0.787
_diffrn_reflns_theta_full 25.242
_diffrn_reflns_theta_max 32.852
_diffrn_reflns_theta_min 2.133
_diffrn_source 'Rotating-anode X-ray tube'
_diffrn_source_type 'Rigaku (Mo) X-ray Source'
_exptl_absorpt_coefficient_mu 1.745
_exptl_absorpt_correction_T_max 1.00000
_exptl_absorpt_correction_T_min 0.50112
_exptl_absorpt_correction_type multi-scan
_exptl_absorpt_process_details
;
CrysAlisPro 1.171.39.46 (Rigaku Oxford Diffraction, 2018)
Empirical absorption correction using spherical harmonics,
 implemented in SCALE3 ABSPACK scaling algorithm.
;
_exptl_crystal_colour yellow
_exptl_crystal_colour_primary yellow
_exptl_crystal_density_diffrn 1.790
_exptl_crystal_description plate
_exptl_crystal_F_000 1464
_exptl_crystal_preparation 'Slow evporation from DCM'
_exptl_crystal_recrystallization_method 'Slow evporation from DCM'
_exptl_crystal_size_max 0.3
_exptl_crystal_size_mid 0.2
_exptl_crystal_size_min 0.2
_refine_diff_density_max 3.853
_refine_diff_density_min -1.381
_refine_diff_density_rms 0.169
_refine_ls_extinction_method none
_refine_ls_goodness_of_fit_ref 1.029
_refine_ls_hydrogen_treatment constr
_refine_ls_matrix_type full
_refine_ls_number_parameters 243
_refine_ls_number_reflns 8018
_refine_ls_number_restraints 0
_refine_ls_restrained_S_all 1.029
_refine_ls_R_factor_all 0.0486
_refine_ls_R_factor_gt 0.0417
_refine_ls_shift/su_max 0.002
_refine_ls_shift/su_mean 0.000
_refine_ls_structure_factor_coef Fsqd
_refine_ls_weighting_details 'w=1/[\s^2^(Fo^2^)+(0.0616P)^2^+4.7250P] where P=(Fo^2^+2Fc^2^)/3'
_refine_ls_weighting_scheme calc
_refine_ls_wR_factor_gt 0.1072
_refine_ls_wR_factor_ref 0.1117
_reflns_Friedel_coverage 0.000
_reflns_number_gt 7053
_reflns_number_total 8018
_reflns_threshold_expression 'I > 2\s(I)'
_cod_data_source_file d1dt00038a2.cif
_cod_data_source_block moocl3dmpe
_cod_depositor_comments 'Adding full bibliography for 7706761--7706769.cif.'
_cod_database_code 7706768
_shelx_shelxl_version_number 2018/3
_chemical_oxdiff_formula MoOCl3P2C6H9
_chemical_oxdiff_usercomment 'Yellow Block'
_shelx_space_group_comment
;
The symmetry employed for this shelxl refinement is uniquely defined
by the following loop, which should always be used as a source of
symmetry information in preference to the above space-group names.
They are only intended as comments.
;
_reflns_odcompleteness_completeness 96.49
_reflns_odcompleteness_iscentric 1
_reflns_odcompleteness_theta 28.64
_olex2_refinement_description
;
1. Fixed Uiso
 At 1.2 times of:
  All C(H,H) groups
 At 1.5 times of:
  All C(H,H,H) groups
2.a Secondary CH2 refined with riding coordinates:
 C00G(H00D,H00E), C00H(H00F,H00G), C00I(H00Q,H00R), C00J(H00S,H00T)
2.b Idealised Me refined as rotating group:
 C00F(H00A,H00B,H00C), C00K(H00U,H00V,H00W), C00L(H00H,H00I,H00J), C00M(H00K,
 H00L,H00M), C00N(H00X,H00Y,H), C00O(H00Z,HA,HB), C00P(H00,HC,HD), C00Q(H00N,
 H00O,H00P)
;
_olex2_submission_special_instructions 'No special instructions were received'
_oxdiff_exptl_absorpt_empirical_details
;
Empirical correction (ABSPACK) includes:
- Absorption correction using spherical harmonics
- Frame scaling
;
_oxdiff_exptl_absorpt_empirical_full_max 3.134
_oxdiff_exptl_absorpt_empirical_full_min 0.571

loop_
_space_group_symop_operation_xyz
'x, y, z'
'-x+1/2, y+1/2, -z+1/2'
'-x, -y, -z'
'x-1/2, -y-1/2, z-1/2'

loop_
_atom_site_label
_atom_site_type_symbol
_atom_site_fract_x
_atom_site_fract_y
_atom_site_fract_z
_atom_site_U_iso_or_equiv
_atom_site_adp_type
_atom_site_occupancy
_atom_site_site_symmetry_order
_atom_site_calc_flag
_atom_site_refinement_flags_posn
_atom_site_refinement_flags_adp
_atom_site_refinement_flags_occupancy
_atom_site_disorder_assembly
_atom_site_disorder_group
Mo2 Mo 0.53671(3) 0.56966(2) 0.27879(2) 0.01293(7) Uani 1 1 d . . . . .
Mo1 Mo 0.09766(3) 0.69929(2) 0.73630(2) 0.01385(7) Uani 1 1 d . . . . .
Cl5 Cl 0.67718(9) 0.51686(2) 0.15010(5) 0.01634(13) Uani 1 1 d . . . . .
Cl6 Cl 0.68363(9) 0.52869(3) 0.42237(6) 0.01923(14) Uani 1 1 d . . . . .
Cl3 Cl 0.37835(9) 0.65222(3) 0.73692(6) 0.02083(15) Uani 1 1 d . . . . .
P4 P 0.29901(9) 0.50918(2) 0.25203(6) 0.01238(13) Uani 1 1 d . . . . .
Cl4 Cl 0.77757(10) 0.62088(3) 0.24815(6) 0.02151(15) Uani 1 1 d . . . . .
P2 P 0.01628(9) 0.65108(2) 0.57342(6) 0.01377(14) Uani 1 1 d . . . . .
P3 P 0.36375(10) 0.59513(2) 0.10597(6) 0.01499(14) Uani 1 1 d . . . . .
Cl1 Cl 0.23636(10) 0.74178(3) 0.88172(6) 0.02577(16) Uani 1 1 d . . . . .
P1 P 0.28312(9) 0.73585(3) 0.59739(6) 0.01518(14) Uani 1 1 d . . . . .
Cl2 Cl -0.03565(11) 0.64350(3) 0.84279(7) 0.02632(17) Uani 1 1 d . . . . .
O2 O 0.3920(3) 0.60123(8) 0.34543(18) 0.0205(4) Uani 1 1 d . . . . .
O1 O -0.0755(3) 0.73342(8) 0.6967(2) 0.0216(4) Uani 1 1 d . . . . .
C00F C 0.1073(4) 0.51980(11) 0.3305(2) 0.0185(5) Uani 1 1 d . . . . .
H00A H 0.143969 0.516771 0.405675 0.028 Uiso 1 1 calc GR . . . .
H00B H 0.012418 0.498674 0.311182 0.028 Uiso 1 1 calc GR . . . .
H00C H 0.063205 0.549632 0.316521 0.028 Uiso 1 1 calc GR . . . .
C00G C 0.1658(4) 0.55855(11) 0.0766(3) 0.0201(6) Uani 1 1 d . . . . .
H00D H 0.063521 0.569916 0.113375 0.024 Uiso 1 1 calc R . . . .
H00E H 0.132554 0.558971 -0.000117 0.024 Uiso 1 1 calc R . . . .
C00H C 0.2055(4) 0.51039(10) 0.1126(2) 0.0167(5) Uani 1 1 d . . . . .
H00F H 0.291540 0.497005 0.066557 0.020 Uiso 1 1 calc R . . . .
H00G H 0.094200 0.492995 0.105702 0.020 Uiso 1 1 calc R . . . .
C00I C 0.1135(4) 0.67570(10) 0.4551(2) 0.0171(5) Uani 1 1 d . . . . .
H00Q H 0.125517 0.652715 0.400998 0.020 Uiso 1 1 calc R . . . .
H00R H 0.032160 0.698602 0.424431 0.020 Uiso 1 1 calc R . . . .
C00J C 0.3009(4) 0.69644(10) 0.4858(3) 0.0180(5) Uani 1 1 d . . . . .
H00S H 0.344473 0.711964 0.424155 0.022 Uiso 1 1 calc R . . . .
H00T H 0.387167 0.673003 0.506927 0.022 Uiso 1 1 calc R . . . .
C00K C -0.2272(4) 0.64976(11) 0.5431(3) 0.0203(6) Uani 1 1 d . . . . .
H00U H -0.285764 0.640012 0.605496 0.030 Uiso 1 1 calc GR . . . .
H00V H -0.255651 0.629381 0.484708 0.030 Uiso 1 1 calc GR . . . .
H00W H -0.269371 0.679199 0.522954 0.030 Uiso 1 1 calc GR . . . .
C00L C 0.4881(5) 0.59626(11) -0.0134(2) 0.0215(6) Uani 1 1 d . . . . .
H00H H 0.598549 0.612915 0.000675 0.032 Uiso 1 1 calc GR . . . .
H00I H 0.415280 0.610254 -0.070884 0.032 Uiso 1 1 calc GR . . . .
H00J H 0.516720 0.566195 -0.033637 0.032 Uiso 1 1 calc GR . . . .
C00M C 0.3677(4) 0.45213(10) 0.2815(2) 0.0185(5) Uani 1 1 d . . . . .
H00K H 0.475050 0.445294 0.245206 0.028 Uiso 1 1 calc GR . . . .
H00L H 0.271621 0.432094 0.257188 0.028 Uiso 1 1 calc GR . . . .
H00M H 0.392954 0.448705 0.357752 0.028 Uiso 1 1 calc GR . . . .
C00N C 0.5096(4) 0.75276(12) 0.6449(3) 0.0241(6) Uani 1 1 d . . . . .
H00X H 0.502638 0.777801 0.692816 0.036 Uiso 1 1 calc GR . . . .
H00Y H 0.576824 0.761185 0.584749 0.036 Uiso 1 1 calc GR . . . .
H H 0.569927 0.728295 0.682520 0.036 Uiso 1 1 calc GR . . . .
C00O C 0.0888(5) 0.59323(10) 0.5808(3) 0.0234(6) Uani 1 1 d . . . . .
H00Z H 0.216062 0.591463 0.569309 0.035 Uiso 1 1 calc GR . . . .
HA H 0.020815 0.576154 0.526526 0.035 Uiso 1 1 calc GR . . . .
HB H 0.068156 0.581379 0.650619 0.035 Uiso 1 1 calc GR . . . .
C00P C 0.1823(5) 0.78589(11) 0.5372(3) 0.0258(7) Uani 1 1 d . . . . .
H00 H 0.064340 0.778897 0.503790 0.039 Uiso 1 1 calc GR . . . .
HC H 0.258495 0.797183 0.483866 0.039 Uiso 1 1 calc GR . . . .
HD H 0.170420 0.808151 0.591857 0.039 Uiso 1 1 calc GR . . . .
C00Q C 0.2666(5) 0.65021(11) 0.1194(3) 0.0235(6) Uani 1 1 d . . . . .
H00N H 0.186533 0.650059 0.177049 0.035 Uiso 1 1 calc GR . . . .
H00O H 0.199363 0.658266 0.053430 0.035 Uiso 1 1 calc GR . . . .
H00P H 0.362143 0.671562 0.134932 0.035 Uiso 1 1 calc GR . . . .

loop_
_atom_site_aniso_label
_atom_site_aniso_U_11
_atom_site_aniso_U_22
_atom_site_aniso_U_33
_atom_site_aniso_U_23
_atom_site_aniso_U_13
_atom_site_aniso_U_12
Mo2 0.01336(11) 0.01242(13) 0.01315(12) -0.00186(8) 0.00196(8) -0.00080(8)
Mo1 0.01232(11) 0.01402(13) 0.01539(12) -0.00247(8) 0.00223(9) -0.00132(8)
Cl5 0.0177(3) 0.0164(3) 0.0153(3) -0.0022(2) 0.0039(2) 0.0024(2)
Cl6 0.0181(3) 0.0239(4) 0.0156(3) 0.0035(3) 0.0009(2) 0.0009(2)
Cl3 0.0184(3) 0.0212(4) 0.0228(3) 0.0044(3) 0.0006(3) 0.0057(2)
P4 0.0135(3) 0.0108(3) 0.0131(3) -0.0007(2) 0.0023(2) -0.0002(2)
Cl4 0.0212(3) 0.0186(4) 0.0250(3) 0.0002(3) 0.0032(3) -0.0068(3)
P2 0.0134(3) 0.0113(3) 0.0168(3) -0.0017(2) 0.0020(3) -0.0015(2)
P3 0.0192(3) 0.0109(3) 0.0151(3) 0.0004(3) 0.0027(3) 0.0013(2)
Cl1 0.0239(3) 0.0306(4) 0.0227(3) -0.0107(3) 0.0008(3) -0.0076(3)
P1 0.0128(3) 0.0129(3) 0.0200(3) -0.0007(3) 0.0026(3) -0.0019(2)
Cl2 0.0303(4) 0.0257(4) 0.0239(4) 0.0009(3) 0.0088(3) -0.0101(3)
O2 0.0220(10) 0.0175(11) 0.0225(10) -0.0066(8) 0.0044(8) 0.0020(8)
O1 0.0151(9) 0.0189(11) 0.0308(12) -0.0057(9) 0.0011(8) 0.0024(8)
C00F 0.0167(12) 0.0193(14) 0.0202(13) -0.0009(11) 0.0057(11) 0.0003(10)
C00G 0.0191(12) 0.0210(15) 0.0196(13) 0.0016(11) -0.0031(11) -0.0011(11)
C00H 0.0185(12) 0.0158(14) 0.0154(12) -0.0021(10) -0.0005(10) -0.0032(10)
C00I 0.0171(12) 0.0183(14) 0.0160(12) 0.0000(10) 0.0025(10) -0.0002(10)
C00J 0.0134(11) 0.0206(15) 0.0203(13) -0.0003(11) 0.0038(10) -0.0012(10)
C00K 0.0135(11) 0.0234(16) 0.0240(14) -0.0041(12) 0.0017(11) -0.0040(10)
C00L 0.0319(15) 0.0157(15) 0.0175(13) 0.0035(11) 0.0058(12) 0.0050(12)
C00M 0.0232(13) 0.0127(13) 0.0200(13) -0.0001(10) 0.0031(11) 0.0014(10)
C00N 0.0164(12) 0.0240(16) 0.0321(17) -0.0032(13) 0.0025(12) -0.0100(11)
C00O 0.0308(15) 0.0107(14) 0.0286(16) -0.0017(12) 0.0011(13) -0.0004(11)
C00P 0.0311(16) 0.0154(15) 0.0311(17) 0.0020(12) 0.0036(14) 0.0015(12)
C00Q 0.0290(15) 0.0150(15) 0.0265(15) 0.0016(12) 0.0027(13) 0.0060(12)

loop_
_atom_type_symbol
_atom_type_description
_atom_type_scat_dispersion_real
_atom_type_scat_dispersion_imag
_atom_type_scat_source
C C 0.0033 0.0016 'International Tables Vol C Tables 4.2.6.8 and 6.1.1.4'
H H 0.0000 0.0000 'International Tables Vol C Tables 4.2.6.8 and 6.1.1.4'
Cl Cl 0.1484 0.1585 'International Tables Vol C Tables 4.2.6.8 and 6.1.1.4'
Mo Mo -1.6832 0.6857 'International Tables Vol C Tables 4.2.6.8 and 6.1.1.4'
O O 0.0106 0.0060 'International Tables Vol C Tables 4.2.6.8 and 6.1.1.4'
P P 0.1023 0.0942 'International Tables Vol C Tables 4.2.6.8 and 6.1.1.4'

loop_
_geom_angle_atom_site_label_1
_geom_angle_atom_site_label_2
_geom_angle_atom_site_label_3
_geom_angle
_geom_angle_site_symmetry_1
_geom_angle_site_symmetry_3
_geom_angle_publ_flag
Cl5 Mo2 P4 77.31(2) . . ?
Cl5 Mo2 P3 81.56(2) . . ?
Cl6 Mo2 Cl5 88.28(3) . . ?
Cl6 Mo2 P4 90.38(3) . . ?
Cl6 Mo2 Cl4 98.35(3) . . ?
Cl6 Mo2 P3 166.27(3) . . ?
P4 Mo2 P3 78.43(2) . . ?
Cl4 Mo2 Cl5 87.51(3) . . ?
Cl4 Mo2 P4 162.27(3) . . ?
Cl4 Mo2 P3 90.45(3) . . ?
O2 Mo2 Cl5 164.81(8) . . ?
O2 Mo2 Cl6 100.94(8) . . ?
O2 Mo2 P4 90.46(8) . . ?
O2 Mo2 Cl4 102.88(8) . . ?
O2 Mo2 P3 87.23(8) . . ?
Cl3 Mo1 P2 80.34(3) . . ?
Cl3 Mo1 P1 76.00(3) . . ?
P2 Mo1 P1 78.84(2) . . ?
Cl1 Mo1 Cl3 89.19(3) . . ?
Cl1 Mo1 P2 168.36(3) . . ?
Cl1 Mo1 P1 93.77(3) . . ?
Cl1 Mo1 Cl2 96.98(3) . . ?
Cl2 Mo1 Cl3 88.76(3) . . ?
Cl2 Mo1 P2 87.93(3) . . ?
Cl2 Mo1 P1 161.21(3) . . ?
O1 Mo1 Cl3 162.42(8) . . ?
O1 Mo1 P2 88.71(8) . . ?
O1 Mo1 Cl1 100.17(8) . . ?
O1 Mo1 P1 88.47(8) . . ?
O1 Mo1 Cl2 104.66(8) . . ?
C00F P4 Mo2 111.48(11) . . ?
C00F P4 C00H 104.72(14) . . ?
C00F P4 C00M 105.98(14) . . ?
C00H P4 Mo2 108.94(10) . . ?
C00M P4 Mo2 117.77(10) . . ?
C00M P4 C00H 107.10(14) . . ?
C00I P2 Mo1 109.38(10) . . ?
C00K P2 Mo1 110.91(11) . . ?
C00K P2 C00I 106.15(14) . . ?
C00K P2 C00O 105.99(16) . . ?
C00O P2 Mo1 116.79(12) . . ?
C00O P2 C00I 107.04(15) . . ?
C00G P3 Mo2 109.56(10) . . ?
C00L P3 Mo2 116.77(11) . . ?
C00L P3 C00G 106.84(15) . . ?
C00L P3 C00Q 106.71(15) . . ?
C00Q P3 Mo2 111.91(12) . . ?
C00Q P3 C00G 104.19(15) . . ?
C00J P1 Mo1 108.18(10) . . ?
C00N P1 Mo1 115.40(12) . . ?
C00N P1 C00J 108.38(15) . . ?
C00N P1 C00P 104.42(17) . . ?
C00P P1 Mo1 114.50(12) . . ?
C00P P1 C00J 105.39(16) . . ?
C00H C00G P3 111.6(2) . . ?
C00G C00H P4 110.5(2) . . ?
C00J C00I P2 110.9(2) . . ?
C00I C00J P1 109.68(19) . . ?

loop_
_geom_bond_atom_site_label_1
_geom_bond_atom_site_label_2
_geom_bond_distance
_geom_bond_site_symmetry_2
_geom_bond_publ_flag
Mo2 Cl5 2.5213(7) . ?
Mo2 Cl6 2.3655(7) . ?
Mo2 P4 2.5226(7) . ?
Mo2 Cl4 2.3942(7) . ?
Mo2 P3 2.5400(8) . ?
Mo2 O2 1.685(2) . ?
Mo1 Cl3 2.5011(7) . ?
Mo1 P2 2.5249(8) . ?
Mo1 Cl1 2.3825(8) . ?
Mo1 P1 2.5261(8) . ?
Mo1 Cl2 2.3835(8) . ?
Mo1 O1 1.680(2) . ?
P4 C00F 1.802(3) . ?
P4 C00H 1.823(3) . ?
P4 C00M 1.808(3) . ?
P2 C00I 1.836(3) . ?
P2 C00K 1.809(3) . ?
P2 C00O 1.809(3) . ?
P3 C00G 1.839(3) . ?
P3 C00L 1.800(3) . ?
P3 C00Q 1.807(3) . ?
P1 C00J 1.833(3) . ?
P1 C00N 1.804(3) . ?
P1 C00P 1.809(3) . ?
C00G C00H 1.528(4) . ?
C00I C00J 1.538(4) . ?
